data_7213225
loop_
_publ_author_name
'Wr\'oblewski, Andrzej E.'
'Maniukiewicz, Waldemar'
'Karolczak, Wies\/lawa'

_publ_section_title
;
 Unusual reactivity of cis-2-benzoyl-1-benzyl-3-phenylaziridine with
 P-nucleophiles---ring opening vs. the Abramov reaction
;
_journal_issue 9
_journal_name_full 'Journal of the Chemical Society, Perkin Transactions 1'
_journal_page_first 1433
_journal_paper_doi 10.1039/a909521g
_journal_year 2000
_chemical_formula_moiety 'C24 H26 N O4 P'
_chemical_formula_sum 'C24 H26 N O4 P'
_chemical_formula_weight 423.43
_chemical_name_systematic
; 
(1R^*^2'R^*^3'S^*^)-(hydroxy)(phenyl)[3'-phenyl-1'-(phenylmethyl)-
-2'-aziridinyl]methylphosphonate
;
_space_group_IT_number 19
_symmetry_cell_setting orthorhombic
_symmetry_space_group_name_Hall 'P 2ac 2ab'
_symmetry_space_group_name_H-M 'P 21 21 21'
_atom_sites_solution_hydrogens geom
_atom_sites_solution_primary direct
_atom_sites_solution_secondary difmap
_audit_creation_method SHELXL-97
_cell_angle_alpha 90.00
_cell_angle_beta 90.00
_cell_angle_gamma 90.00
_cell_formula_units_Z 4
_cell_length_a 6.1160(10)
_cell_length_b 16.340(2)
_cell_length_c 22.124(4)
_cell_measurement_reflns_used 30
_cell_measurement_temperature 294(2)
_cell_measurement_theta_max 35
_cell_measurement_theta_min 15
_cell_volume 2211.0(6)
_computing_cell_refinement 'KUMA KM-4 Manual (1996)'
_computing_data_collection 'KUMA KM-4 Manual (1996)'
_computing_data_reduction 'KUMA KM-4 Manual (1996)'
_computing_molecular_graphics 'PLATON (Spek, 1990)'
_computing_publication_material SHELXL-97
_computing_structure_refinement 'SHELXL-97 (Sheldrick, 1997)'
_computing_structure_solution 'SHELXS-97 (Sheldrick, 1990)'
_diffrn_ambient_temperature 294(2)
_diffrn_measured_fraction_theta_full 0.976
_diffrn_measured_fraction_theta_max 0.976
_diffrn_measurement_device_type 'KUMA KM-4 diffractometer'
_diffrn_measurement_method \w--2\q
_diffrn_radiation_monochromator graphite
_diffrn_radiation_source 'fine-focus sealed tube'
_diffrn_radiation_type CuK\a
_diffrn_radiation_wavelength 1.54178
_diffrn_reflns_av_R_equivalents 0.0300
_diffrn_reflns_av_sigmaI/netI 0.0353
_diffrn_reflns_limit_h_max 7
_diffrn_reflns_limit_h_min -7
_diffrn_reflns_limit_k_max 19
_diffrn_reflns_limit_k_min -19
_diffrn_reflns_limit_l_max 17
_diffrn_reflns_limit_l_min -26
_diffrn_reflns_number 4753
_diffrn_reflns_theta_full 70.11
_diffrn_reflns_theta_max 70.11
_diffrn_reflns_theta_min 3.36
_diffrn_standards_decay_% none
_diffrn_standards_interval_count 100
_diffrn_standards_number 3
_exptl_absorpt_coefficient_mu 1.347
_exptl_absorpt_correction_T_max 0.502
_exptl_absorpt_correction_T_min 0.427
_exptl_absorpt_correction_type psi-scan
_exptl_crystal_colour colourless
_exptl_crystal_density_diffrn 1.272
_exptl_crystal_density_method 'not measured'
_exptl_crystal_description Needle
_exptl_crystal_F_000 896
_exptl_crystal_size_max 0.25
_exptl_crystal_size_mid 0.15
_exptl_crystal_size_min 0.15
_refine_diff_density_max 0.273
_refine_diff_density_min -0.190
_refine_diff_density_rms 0.032
_refine_ls_abs_structure_details 'Flack H D (1983), Acta Cryst. A39, 876-881'
_refine_ls_abs_structure_Flack 0.00(3)
_refine_ls_extinction_coef 0.0009(2)
_refine_ls_extinction_expression Fc^*^=kFc[1+0.001xFc^2^\l^3^/sin(2\q)]^-1/4^
_refine_ls_extinction_method SHELXL
_refine_ls_goodness_of_fit_ref 1.042
_refine_ls_hydrogen_treatment mixed
_refine_ls_matrix_type full
_refine_ls_number_parameters 275
_refine_ls_number_reflns 3778
_refine_ls_number_restraints 0
_refine_ls_restrained_S_all 1.042
_refine_ls_R_factor_all 0.0581
_refine_ls_R_factor_gt 0.0350
_refine_ls_shift/su_max 0.375
_refine_ls_shift/su_mean 0.002
_refine_ls_structure_factor_coef Fsqd
_refine_ls_weighting_details 'w=1/[\s^2^(Fo^2^)+(0.0650P)^2^+0.2975P] where P=(Fo^2^+2Fc^2^)/3'
_refine_ls_weighting_scheme calc
_refine_ls_wR_factor_gt 0.0996
_refine_ls_wR_factor_ref 0.1127
_reflns_number_gt 2882
_reflns_number_total 3778
_reflns_threshold_expression >2sigma(I)
_cod_data_source_file a909521gsup1.cif
_cod_data_source_block 2
_cod_depositor_comments
;
The following automatic conversions were performed:

'_symmetry_cell_setting' value 'Orthorhombic' changed to
'orthorhombic' according to
/home/saulius/struct/CIF-dictionaries/cif_core.dic dictionary named
'cif_core.dic' version 2.4.2 from 2011-04-26.

Automatic conversion script
Id: cif_fix_values 1891 2012-01-12 08:04:46Z andrius 

The following automatic conversions were performed:

'_refine_ls_weighting_scheme' value 'calc
w=1/[\s^2^(Fo^2^)+(0.0650P)^2^+0.2975P] where P=(Fo^2^+2Fc^2^)/3' was
changed to 'calc'. New tag '_refine_ls_weighting_details' was
created. The value of the new tag was set to
'w=1/[\s^2^(Fo^2^)+(0.0650P)^2^+0.2975P] where P=(Fo^2^+2Fc^2^)/3'.

Automatic conversion script
Id: cif_fix_values 3143 2015-03-26 13:38:13Z robertas 
;
_cod_database_code 7213225

loop_
_symmetry_equiv_pos_as_xyz
'x, y, z'
'-x+1/2, -y, z+1/2'
'-x, y+1/2, -z+1/2'
'x+1/2, -y+1/2, -z'

loop_
_atom_site_label
_atom_site_type_symbol
_atom_site_fract_x
_atom_site_fract_y
_atom_site_fract_z
_atom_site_U_iso_or_equiv
_atom_site_adp_type
_atom_site_occupancy
_atom_site_calc_flag
_atom_site_refinement_flags
P P 0.25229(13) 0.12334(3) 0.90341(3) 0.04692(16) Uani 1 d .
O1 O 0.4184(4) 0.14302(11) 0.94815(9) 0.0624(5) Uani 1 d .
O2 O 0.2701(4) 0.17521(11) 0.84367(9) 0.0663(5) Uani 1 d .
O3 O 0.0095(3) 0.13448(11) 0.92391(10) 0.0635(5) Uani 1 d .
O4 O 0.0718(3) 0.00830(12) 0.83643(8) 0.0556(5) Uani 1 d .
H1 H 0.1452 0.0026 0.7971 0.067 Uiso 1 d R
N N 0.4446(4) -0.00083(13) 0.77631(8) 0.0488(5) Uani 1 d .
C1 C 0.2511(5) 0.01713(13) 0.87633(9) 0.0448(5) Uani 1 d .
C2 C 0.4666(4) 0.00337(16) 0.84223(10) 0.0453(6) Uani 1 d .
H2 H 0.5927 0.0343 0.8572 0.054 Uiso 1 calc R
C3 C 0.6071(5) 0.04476(17) 0.74037(12) 0.0591(7) Uani 1 d .
H3 H 0.7434 0.0480 0.7626 0.071 Uiso 1 calc R
H4 H 0.5551 0.1001 0.7336 0.071 Uiso 1 calc R
C4 C 0.5190(5) -0.07405(15) 0.80880(10) 0.0490(6) Uani 1 d .
H5 H 0.6756 -0.0856 0.8048 0.059 Uiso 1 calc R
C5 C 0.6466(5) 0.00355(16) 0.68054(11) 0.0504(6) Uani 1 d .
C6 C 0.8485(6) -0.0277(2) 0.66722(15) 0.0719(9) Uani 1 d .
H6 H 0.9594 -0.0243 0.6959 0.086 Uiso 1 calc R
C7 C 0.8910(7) -0.0642(2) 0.61191(18) 0.0909(12) Uani 1 d .
H7 H 1.0295 -0.0849 0.6036 0.109 Uiso 1 calc R
C8 C 0.7314(8) -0.0698(2) 0.57020(15) 0.0794(10) Uani 1 d .
H8 H 0.7595 -0.0950 0.5333 0.095 Uiso 1 calc R
C9 C 0.5279(7) -0.0385(2) 0.58176(13) 0.0786(10) Uani 1 d .
H9 H 0.4178 -0.0422 0.5529 0.094 Uiso 1 calc R
C10 C 0.4880(6) -0.0013(2) 0.63689(13) 0.0694(8) Uani 1 d .
H10 H 0.3506 0.0208 0.6445 0.083 Uiso 1 calc R
C11 C 0.3770(5) -0.14784(15) 0.80868(12) 0.0521(6) Uani 1 d .
C12 C 0.4085(7) -0.20780(18) 0.85207(15) 0.0743(9) Uani 1 d .
H12 H 0.5205 -0.2016 0.8801 0.089 Uiso 1 calc R
C13 C 0.2800(10) -0.2754(2) 0.85459(19) 0.0953(14) Uani 1 d .
H13 H 0.3048 -0.3147 0.8842 0.114 Uiso 1 calc R
C14 C 0.1178(9) -0.2861(2) 0.8147(2) 0.1030(15) Uani 1 d .
H14 H 0.0282 -0.3319 0.8173 0.124 Uiso 1 calc R
C15 C 0.0835(7) -0.2281(2) 0.7692(2) 0.0995(14) Uani 1 d .
H15 H -0.0276 -0.2354 0.7410 0.119 Uiso 1 calc R
C16 C 0.2167(6) -0.15955(18) 0.76651(16) 0.0732(9) Uani 1 d .
H16 H 0.1969 -0.1213 0.7358 0.088 Uiso 1 calc R
C17 C 0.2327(5) -0.04176(14) 0.92952(10) 0.0479(5) Uani 1 d .
C18 C 0.4061(5) -0.05104(18) 0.96867(13) 0.0623(7) Uani 1 d .
H18 H 0.5317 -0.0197 0.9634 0.075 Uiso 1 calc R
C19 C 0.3946(7) -0.1068(2) 1.01594(15) 0.0821(11) Uani 1 d .
H19 H 0.5119 -0.1127 1.0424 0.099 Uiso 1 calc R
C20 C 0.2097(8) -0.1533(2) 1.02353(18) 0.0926(14) Uani 1 d .
H20 H 0.2023 -0.1913 1.0548 0.111 Uiso 1 calc R
C21 C 0.0344(8) -0.1435(2) 0.98470(19) 0.0867(12) Uani 1 d .
H21 H -0.0914 -0.1746 0.9902 0.104 Uiso 1 calc R
C22 C 0.0451(6) -0.08799(17) 0.93802(15) 0.0665(8) Uani 1 d .
H22 H -0.0735 -0.0815 0.9122 0.080 Uiso 1 calc R
C23 C 0.4430(7) 0.2321(2) 0.83250(18) 0.0916(12) Uani 1 d .
H23 H 0.4337 0.2515 0.7916 0.110 Uiso 1 calc R
H24 H 0.5813 0.2056 0.8386 0.110 Uiso 1 calc R
H25 H 0.4301 0.2775 0.8598 0.110 Uiso 1 calc R
C24 C -0.0606(6) 0.21130(19) 0.94843(19) 0.0819(10) Uani 1 d .
H26 H -0.2156 0.2099 0.9552 0.098 Uiso 1 calc R
H27 H -0.0264 0.2544 0.9205 0.098 Uiso 1 calc R
H28 H 0.0131 0.2211 0.9860 0.098 Uiso 1 calc R

loop_
_atom_site_aniso_label
_atom_site_aniso_U_11
_atom_site_aniso_U_22
_atom_site_aniso_U_33
_atom_site_aniso_U_23
_atom_site_aniso_U_13
_atom_site_aniso_U_12
P 0.0494(3) 0.0445(3) 0.0468(3) -0.0024(2) 0.0015(3) -0.0007(3)
O1 0.0675(14) 0.0598(11) 0.0598(12) -0.0101(9) -0.0090(10) -0.0056(9)
O2 0.0749(14) 0.0619(10) 0.0621(11) 0.0150(8) -0.0006(12) -0.0077(12)
O3 0.0549(12) 0.0543(10) 0.0814(14) -0.0134(9) 0.0137(10) 0.0016(9)
O4 0.0469(12) 0.0691(12) 0.0507(10) -0.0114(9) -0.0070(8) 0.0019(9)
N 0.0551(13) 0.0547(11) 0.0366(11) -0.0007(9) 0.0013(9) 0.0021(10)
C1 0.0418(12) 0.0502(11) 0.0422(11) -0.0044(9) -0.0039(12) 0.0013(13)
C2 0.0453(15) 0.0531(13) 0.0377(13) -0.0020(10) 0.0001(10) 0.0008(11)
C3 0.0677(19) 0.0636(15) 0.0460(14) 0.0012(12) 0.0053(13) -0.0057(14)
C4 0.0518(15) 0.0554(13) 0.0399(12) -0.0016(10) 0.0021(11) 0.0077(12)
C5 0.0580(16) 0.0549(13) 0.0383(13) 0.0052(11) 0.0048(11) 0.0016(13)
C6 0.0585(18) 0.082(2) 0.076(2) -0.0170(17) -0.0066(15) 0.0099(16)
C7 0.070(2) 0.097(3) 0.107(3) -0.035(2) 0.022(2) 0.003(2)
C8 0.094(3) 0.082(2) 0.0620(18) -0.0149(15) 0.021(2) -0.013(2)
C9 0.087(3) 0.105(2) 0.0444(16) 0.0017(16) -0.0070(16) 0.002(2)
C10 0.0614(19) 0.097(2) 0.0504(16) 0.0010(16) -0.0035(14) 0.0142(17)
C11 0.0616(17) 0.0483(13) 0.0463(13) -0.0074(11) 0.0062(13) 0.0100(12)
C12 0.106(3) 0.0551(16) 0.0622(18) -0.0025(13) -0.0039(18) 0.0084(18)
C13 0.144(4) 0.0547(18) 0.088(2) -0.0014(16) 0.016(3) -0.001(3)
C14 0.105(3) 0.0568(19) 0.147(4) -0.018(2) 0.040(3) -0.014(2)
C15 0.078(3) 0.077(2) 0.144(4) -0.032(3) -0.020(3) 0.000(2)
C16 0.077(2) 0.0569(15) 0.086(2) -0.0106(14) -0.0171(19) 0.0062(16)
C17 0.0528(14) 0.0446(11) 0.0462(12) -0.0058(9) 0.0082(13) 0.0036(13)
C18 0.0660(19) 0.0639(16) 0.0570(16) 0.0093(13) 0.0046(14) 0.0068(14)
C19 0.097(3) 0.087(2) 0.0620(19) 0.0215(17) 0.0139(19) 0.030(2)
C20 0.128(4) 0.0663(19) 0.083(2) 0.0245(17) 0.040(3) 0.016(2)
C21 0.105(3) 0.0623(19) 0.093(3) 0.0003(18) 0.038(2) -0.0157(19)
C22 0.071(2) 0.0575(15) 0.0706(19) -0.0064(14) 0.0195(15) -0.0103(14)
C23 0.099(3) 0.079(2) 0.097(3) 0.019(2) 0.015(2) -0.023(2)
C24 0.071(2) 0.0625(17) 0.112(3) -0.0205(19) 0.021(2) 0.0042(16)

loop_
_atom_type_symbol
_atom_type_description
_atom_type_scat_dispersion_real
_atom_type_scat_dispersion_imag
_atom_type_scat_source
C C 0.0181 0.0091 'International Tables Vol C Tables 4.2.6.8 and 6.1.1.4'
H H 0.0000 0.0000 'International Tables Vol C Tables 4.2.6.8 and 6.1.1.4'
N N 0.0311 0.0180 'International Tables Vol C Tables 4.2.6.8 and 6.1.1.4'
O O 0.0492 0.0322 'International Tables Vol C Tables 4.2.6.8 and 6.1.1.4'
P P 0.2955 0.4335 'International Tables Vol C Tables 4.2.6.8 and 6.1.1.4'

loop_
_geom_angle_atom_site_label_1
_geom_angle_atom_site_label_2
_geom_angle_atom_site_label_3
_geom_angle
O1 P O3 116.13(13)
O1 P O2 113.82(13)
O3 P O2 104.29(13)
O1 P C1 115.71(12)
O3 P C1 101.59(12)
O2 P C1 103.61(10)
C23 O2 P 123.1(2)
C24 O3 P 119.8(2)
C1 O4 H1 102.0
C2 N C4 61.48(16)
C2 N C3 116.8(2)
C4 N C3 117.8(2)
O4 C1 C17 111.1(2)
O4 C1 C2 110.11(17)
C17 C1 C2 110.5(2)
O4 C1 P 107.65(16)
C17 C1 P 110.19(14)
C2 C1 P 107.17(18)
N C2 C4 59.32(15)
N C2 C1 114.6(2)
C4 C2 C1 123.3(2)
N C2 H2 115.7
C4 C2 H2 115.7
C1 C2 H2 115.7
N C3 C5 110.9(2)
N C3 H3 109.5
C5 C3 H3 109.5
N C3 H4 109.5
C5 C3 H4 109.5
H3 C3 H4 108.1
N C4 C11 118.6(2)
N C4 C2 59.20(15)
C11 C4 C2 124.1(2)
N C4 H5 114.5
C11 C4 H5 114.5
C2 C4 H5 114.5
C6 C5 C10 117.7(3)
C6 C5 C3 120.1(3)
C10 C5 C3 122.1(3)
C5 C6 C7 121.3(3)
C5 C6 H6 119.3
C7 C6 H6 119.3
C8 C7 C6 119.9(4)
C8 C7 H7 120.1
C6 C7 H7 120.1
C7 C8 C9 120.4(3)
C7 C8 H8 119.8
C9 C8 H8 119.8
C8 C9 C10 119.3(3)
C8 C9 H9 120.4
C10 C9 H9 120.4
C5 C10 C9 121.4(3)
C5 C10 H10 119.3
C9 C10 H10 119.3
C16 C11 C12 118.3(3)
C16 C11 C4 122.3(2)
C12 C11 C4 119.4(3)
C13 C12 C11 121.6(4)
C13 C12 H12 119.2
C11 C12 H12 119.2
C14 C13 C12 120.5(4)
C14 C13 H13 119.7
C12 C13 H13 119.7
C13 C14 C15 119.8(4)
C13 C14 H14 120.1
C15 C14 H14 120.1
C16 C15 C14 119.4(4)
C16 C15 H15 120.3
C14 C15 H15 120.3
C11 C16 C15 120.4(3)
C11 C16 H16 119.8
C15 C16 H16 119.8
C18 C17 C22 119.4(3)
C18 C17 C1 119.9(3)
C22 C17 C1 120.6(3)
C17 C18 C19 120.5(3)
C17 C18 H18 119.8
C19 C18 H18 119.8
C20 C19 C18 119.8(4)
C20 C19 H19 120.1
C18 C19 H19 120.1
C19 C20 C21 119.9(3)
C19 C20 H20 120.0
C21 C20 H20 120.0
C22 C21 C20 120.3(3)
C22 C21 H21 119.8
C20 C21 H21 119.8
C21 C22 C17 120.0(4)
C21 C22 H22 120.0
C17 C22 H22 120.0
O2 C23 H23 109.5
O2 C23 H24 109.5
H23 C23 H24 109.5
O2 C23 H25 109.5
H23 C23 H25 109.5
H24 C23 H25 109.5
O3 C24 H26 109.5
O3 C24 H27 109.5
H26 C24 H27 109.5
O3 C24 H28 109.5
H26 C24 H28 109.5
H27 C24 H28 109.5

loop_
_geom_bond_atom_site_label_1
_geom_bond_atom_site_label_2
_geom_bond_distance
P O1 1.455(2)
P O3 1.563(2)
P O2 1.5738(19)
P C1 1.836(2)
O2 C23 1.430(4)
O3 C24 1.433(3)
O4 C1 1.415(3)
O4 H1 0.9834
N C2 1.466(3)
N C4 1.468(3)
N C3 1.475(3)
C1 C17 1.524(3)
C1 C2 1.535(4)
C2 C4 1.500(3)
C2 H2 0.9800
C3 C5 1.505(4)
C3 H3 0.9700
C3 H4 0.9700
C4 C11 1.486(4)
C4 H5 0.9800
C5 C6 1.368(4)
C5 C10 1.371(4)
C6 C7 1.386(5)
C6 H6 0.9300
C7 C8 1.347(5)
C7 H7 0.9300
C8 C9 1.369(5)
C8 H8 0.9300
C9 C10 1.385(4)
C9 H9 0.9300
C10 H10 0.9300
C11 C16 1.367(4)
C11 C12 1.385(4)
C12 C13 1.357(6)
C12 H12 0.9300
C13 C14 1.339(7)
C13 H13 0.9300
C14 C15 1.399(6)
C14 H14 0.9300
C15 C16 1.386(5)
C15 H15 0.9300
C16 H16 0.9300
C17 C18 1.378(4)
C17 C22 1.387(4)
C18 C19 1.389(4)
C18 H18 0.9300
C19 C20 1.372(6)
C19 H19 0.9300
C20 C21 1.383(6)
C20 H20 0.9300
C21 C22 1.376(5)
C21 H21 0.9300
C22 H22 0.9300
C23 H23 0.9600
C23 H24 0.9600
C23 H25 0.9600
C24 H26 0.9600
C24 H27 0.9600
C24 H28 0.9600
